data_2236407
loop_
_publ_author_name
'Liu, Xiang-Yang'
'Wang, Cheng'
'Cheng, Yi-Qiang'

_publ_section_title
;
 FK228 from <i>Burkholderia thailandensis</i> MSMB43
;
_journal_coeditor_code JJ2148
_journal_issue 9
_journal_name_full 'Acta Crystallographica Section E'
_journal_page_first o2757
_journal_page_last o2758
_journal_paper_doi 10.1107/S160053681203601X
_journal_volume 68
_journal_year 2012
_chemical_formula_iupac 'C24 H36 N4 O6 S2'
_chemical_formula_moiety 'C24 H36 N4 O6 S2'
_chemical_formula_sum 'C24 H36 N4 O6 S2'
_chemical_formula_weight 540.69
_chemical_name_common FK228
_chemical_name_systematic
;
(1<i>S</i>,4<i>S</i>,7<i>Z</i>,10<i>S</i>,16<i>E</i>,21<i>R</i>)-7-
ethylidene-4,21-di(propan-2-yl)-2-oxa-12,13-dithia-5,8,20,23-
tetrazabicyclo[8.7.6]tricos-16-ene-3,6,9,19,22-pentone
;
_space_group_IT_number 4
_symmetry_cell_setting monoclinic
_symmetry_space_group_name_Hall 'P 2yb'
_symmetry_space_group_name_H-M 'P 1 21 1'
_atom_sites_solution_hydrogens geom
_atom_sites_solution_primary direct
_atom_sites_solution_secondary difmap
_audit_creation_method SHELXTL
_cell_angle_alpha 90.00
_cell_angle_beta 92.0960(10)
_cell_angle_gamma 90.00
_cell_formula_units_Z 2
_cell_length_a 9.1085(2)
_cell_length_b 16.2431(4)
_cell_length_c 9.4192(2)
_cell_measurement_reflns_used 999
_cell_measurement_temperature 100(2)
_cell_measurement_theta_max 69.77
_cell_measurement_theta_min 4.7
_cell_volume 1392.64(5)
_computing_cell_refinement 'SAINT (Bruker, 2007)'
_computing_data_collection 'APEX2 (Bruker, 2007)'
_computing_data_reduction 'SAINT (Bruker, 2007)'
_computing_molecular_graphics
;
<i>SHELXTL</i> (Sheldrick, 2008)
and <i>OLEX2</i> (Dolomanov <i>et al.</i>, 2009)
;
_computing_publication_material 'SHELXTL (Sheldrick, 2008)'
_computing_structure_refinement 'SHELXTL (Sheldrick, 2008)'
_computing_structure_solution 'SHELXTL (Sheldrick, 2008)'
_diffrn_ambient_temperature 100(2)
_diffrn_measured_fraction_theta_full 0.993
_diffrn_measured_fraction_theta_max 0.993
_diffrn_measurement_device_type 'Bruker SMART APEXII area-detector'
_diffrn_measurement_method '0.50\% \w and 0.5 \% \f scans'
_diffrn_radiation_monochromator graphite
_diffrn_radiation_source 'fine-focus sealed tube'
_diffrn_radiation_type CuK\a
_diffrn_radiation_wavelength 1.54178
_diffrn_reflns_av_R_equivalents 0.0247
_diffrn_reflns_av_sigmaI/netI 0.0193
_diffrn_reflns_limit_h_max 11
_diffrn_reflns_limit_h_min -10
_diffrn_reflns_limit_k_max 19
_diffrn_reflns_limit_k_min -19
_diffrn_reflns_limit_l_max 11
_diffrn_reflns_limit_l_min -11
_diffrn_reflns_number 22577
_diffrn_reflns_theta_full 69.77
_diffrn_reflns_theta_max 69.77
_diffrn_reflns_theta_min 4.70
_exptl_absorpt_coefficient_mu 2.102
_exptl_absorpt_correction_T_max 0.8668
_exptl_absorpt_correction_T_min 0.6110
_exptl_absorpt_correction_type analytical
_exptl_absorpt_process_details
;
(<i>SADABS</i>; Sheldrick, 2003)
;
_exptl_crystal_colour colourless
_exptl_crystal_density_diffrn 1.289
_exptl_crystal_density_method 'not measured'
_exptl_crystal_description block
_exptl_crystal_F_000 576
_exptl_crystal_size_max 0.26
_exptl_crystal_size_mid 0.14
_exptl_crystal_size_min 0.07
_refine_diff_density_max 0.286
_refine_diff_density_min -0.146
_refine_ls_abs_structure_details 'Flack (1983), <b>2188 Friedel pairs</b>'
_refine_ls_abs_structure_Flack 0.022(9)
_refine_ls_extinction_method none
_refine_ls_goodness_of_fit_ref 1.023
_refine_ls_hydrogen_treatment mixed
_refine_ls_matrix_type full
_refine_ls_number_parameters 343
_refine_ls_number_reflns 4918
_refine_ls_number_restraints 1
_refine_ls_restrained_S_all 1.023
_refine_ls_R_factor_all 0.0252
_refine_ls_R_factor_gt 0.0248
_refine_ls_shift/su_max 0.001
_refine_ls_shift/su_mean 0.000
_refine_ls_structure_factor_coef Fsqd
_refine_ls_weighting_details 'calc w=1/[\s^2^(Fo^2^)+(0.0447P)^2^+0.2408P] where P=(Fo^2^+2Fc^2^)/3'
_refine_ls_weighting_scheme calc
_refine_ls_wR_factor_gt 0.0645
_refine_ls_wR_factor_ref 0.0648
_reflns_number_gt 4859
_reflns_number_total 4918
_reflns_threshold_expression >2sigma(I)
_cod_data_source_file jj2148.cif
_cod_data_source_block I
_cod_original_sg_symbol_Hall 'P 2yb       '
_cod_original_sg_symbol_H-M 'P 21'
_cod_database_code 2236407
_cod_database_fobs_code 2236407

loop_
_symmetry_equiv_pos_as_xyz
'x, y, z'
'-x, y+1/2, -z'

loop_
_atom_site_type_symbol
_atom_site_label
_atom_site_fract_x
_atom_site_fract_y
_atom_site_fract_z
_atom_site_U_iso_or_equiv
_atom_site_adp_type
_atom_site_calc_flag
_atom_site_refinement_flags
_atom_site_occupancy
_atom_site_symmetry_multiplicity
S S1 0.21741(4) 0.87614(3) 0.41260(4) 0.02391(9) Uani d . 1 1
S S2 0.21966(4) 0.75561(3) 0.35057(4) 0.02177(9) Uani d . 1 1
O O1 0.47759(11) 0.86900(7) -0.17912(11) 0.0166(2) Uani d . 1 1
O O2 0.54893(12) 0.83426(7) -0.39718(11) 0.0228(2) Uani d . 1 1
O O3 0.73140(12) 1.08712(7) -0.12864(11) 0.0188(2) Uani d . 1 1
O O4 0.48889(12) 1.02648(7) 0.11054(12) 0.0234(2) Uani d . 1 1
O O5 0.68455(11) 0.76827(7) -0.04745(11) 0.0206(2) Uani d . 1 1
O O6 0.74839(11) 0.82368(7) 0.32442(11) 0.0175(2) Uani d . 1 1
N N1 0.72350(14) 0.94804(8) -0.11503(13) 0.0155(2) Uani d . 1 1
H H3 0.724(2) 0.9060(13) -0.063(2) 0.019 Uiso d . 1 1
N N2 0.70812(14) 0.97489(8) 0.18875(13) 0.0170(3) Uani d . 1 1
H H4 0.750(2) 0.9394(13) 0.237(2) 0.020 Uiso d . 1 1
N N3 0.54236(14) 0.69120(8) 0.09041(13) 0.0153(2) Uani d . 1 1
H H16 0.467(2) 0.6595(13) 0.099(2) 0.018 Uiso d . 1 1
N N4 0.51449(14) 0.83271(8) 0.23715(14) 0.0159(3) Uani d . 1 1
H H18 0.454(2) 0.8103(13) 0.195(2) 0.019 Uiso d . 1 1
C C1 0.37318(16) 0.80077(9) -0.18177(16) 0.0171(3) Uani d . 1 1
H H1 0.3247 0.7979 -0.2786 0.021 Uiso calc R 1 1
C C2 0.56600(16) 0.87327(10) -0.28962(14) 0.0168(3) Uani d . 1 1
C C3 0.68786(16) 0.93675(10) -0.26594(15) 0.0167(3) Uani d . 1 1
H H2 0.6488 0.9905 -0.3027 0.020 Uiso calc R 1 1
C C4 0.74312(15) 1.02321(10) -0.05887(15) 0.0157(3) Uani d . 1 1
C C5 0.78862(16) 1.02503(9) 0.09680(15) 0.0172(3) Uani d . 1 1
C C6 0.55899(17) 0.97821(9) 0.18570(15) 0.0169(3) Uani d . 1 1
C C7 0.48646(16) 0.91621(10) 0.28501(15) 0.0171(3) Uani d . 1 1
H H5A 0.5281 0.9234 0.3839 0.021 Uiso calc R 1 1
C C8 0.32175(17) 0.93220(10) 0.28278(16) 0.0200(3) Uani d . 1 1
H H6 0.2808 0.9185 0.1869 0.024 Uiso calc R 1 1
H H7 0.3061 0.9918 0.2977 0.024 Uiso calc R 1 1
C C9 0.05712(16) 0.74578(10) 0.23338(17) 0.0216(3) Uani d . 1 1
H H8 0.0435 0.6869 0.2092 0.026 Uiso calc R 1 1
H H9 -0.0295 0.7635 0.2860 0.026 Uiso calc R 1 1
C C10 0.06058(16) 0.79491(11) 0.09558(17) 0.0214(3) Uani d . 1 1
H H10 -0.0326 0.7857 0.0404 0.026 Uiso calc R 1 1
H H11 0.0667 0.8543 0.1189 0.026 Uiso calc R 1 1
C C11 0.18736(16) 0.77249(10) 0.00426(16) 0.0190(3) Uani d . 1 1
H H12 0.2182 0.7166 0.0052 0.023 Uiso calc R 1 1
C C12 0.25928(16) 0.82409(10) -0.07712(17) 0.0190(3) Uani d . 1 1
H H13 0.2369 0.8810 -0.0687 0.023 Uiso calc R 1 1
C C13 0.45645(17) 0.71982(10) -0.15341(15) 0.0172(3) Uani d . 1 1
H H14 0.3854 0.6764 -0.1291 0.021 Uiso calc R 1 1
H H15 0.5048 0.7027 -0.2411 0.021 Uiso calc R 1 1
C C14 0.57163(16) 0.72764(9) -0.03355(15) 0.0162(3) Uani d . 1 1
C C15 0.64392(16) 0.70259(9) 0.21230(15) 0.0154(3) Uani d . 1 1
H H17 0.7451 0.6916 0.1792 0.018 Uiso calc R 1 1
C C16 0.64070(16) 0.79203(9) 0.26422(14) 0.0153(3) Uani d . 1 1
C C17 0.82380(17) 0.91592(10) -0.35219(16) 0.0199(3) Uani d . 1 1
H H19 0.7900 0.9098 -0.4539 0.024 Uiso calc R 1 1
C C18 0.93314(19) 0.98732(11) -0.34389(17) 0.0274(4) Uani d . 1 1
H H22 0.8836 1.0383 -0.3742 0.041 Uiso calc R 1 1
H H21 1.0145 0.9761 -0.4063 0.041 Uiso calc R 1 1
H H20 0.9714 0.9934 -0.2459 0.041 Uiso calc R 1 1
C C19 0.89729(19) 0.83572(11) -0.30681(18) 0.0257(4) Uani d . 1 1
H H24 0.9370 0.8410 -0.2091 0.039 Uiso calc R 1 1
H H25 0.9773 0.8234 -0.3703 0.039 Uiso calc R 1 1
H H23 0.8250 0.7910 -0.3118 0.039 Uiso calc R 1 1
C C20 0.90281(18) 1.07072(10) 0.14031(17) 0.0230(3) Uani d . 1 1
H H26 0.9536 1.1000 0.0699 0.028 Uiso calc R 1 1
C C21 0.9578(2) 1.07966(13) 0.2911(2) 0.0358(4) Uani d . 1 1
H H27 0.8802 1.0637 0.3550 0.054 Uiso calc R 1 1
H H29 0.9856 1.1371 0.3093 0.054 Uiso calc R 1 1
H H28 1.0436 1.0441 0.3079 0.054 Uiso calc R 1 1
C C22 0.61246(18) 0.63859(10) 0.32827(17) 0.0201(3) Uani d . 1 1
H H30 0.5052 0.6402 0.3475 0.024 Uiso calc R 1 1
C C23 0.65029(19) 0.55289(10) 0.27385(19) 0.0253(3) Uani d . 1 1
H H31 0.5935 0.5418 0.1855 0.038 Uiso calc R 1 1
H H32 0.6262 0.5117 0.3453 0.038 Uiso calc R 1 1
H H33 0.7555 0.5502 0.2558 0.038 Uiso calc R 1 1
C C24 0.6992(2) 0.65666(11) 0.46668(18) 0.0301(4) Uani d . 1 1
H H35 0.8045 0.6571 0.4488 0.045 Uiso calc R 1 1
H H34 0.6786 0.6140 0.5368 0.045 Uiso calc R 1 1
H H36 0.6700 0.7105 0.5033 0.045 Uiso calc R 1 1

loop_
_atom_site_aniso_label
_atom_site_aniso_U_11
_atom_site_aniso_U_22
_atom_site_aniso_U_33
_atom_site_aniso_U_12
_atom_site_aniso_U_13
_atom_site_aniso_U_23
S1 0.02086(19) 0.0278(2) 0.02363(18) 0.00080(16) 0.00810(13) -0.00407(16)
S2 0.01743(17) 0.02238(19) 0.02566(19) 0.00194(15) 0.00309(13) 0.00550(15)
O1 0.0174(5) 0.0153(5) 0.0171(5) -0.0017(4) 0.0011(4) 0.0016(4)
O2 0.0244(6) 0.0277(6) 0.0161(5) -0.0058(5) -0.0005(4) -0.0013(5)
O3 0.0221(5) 0.0140(5) 0.0204(5) -0.0002(4) 0.0005(4) 0.0020(4)
O4 0.0225(6) 0.0182(6) 0.0295(6) 0.0029(4) -0.0013(5) 0.0046(5)
O5 0.0159(5) 0.0223(6) 0.0236(5) -0.0028(4) 0.0004(4) 0.0032(4)
O6 0.0171(5) 0.0176(5) 0.0175(5) 0.0001(4) -0.0034(4) -0.0004(4)
N1 0.0191(6) 0.0142(6) 0.0132(6) -0.0004(5) 0.0006(5) 0.0013(5)
N2 0.0199(6) 0.0152(6) 0.0157(6) 0.0017(5) -0.0022(5) 0.0012(5)
N3 0.0141(6) 0.0140(6) 0.0179(6) -0.0013(5) 0.0000(5) -0.0006(5)
N4 0.0139(6) 0.0150(6) 0.0187(6) -0.0002(5) -0.0011(5) -0.0017(5)
C1 0.0168(7) 0.0170(8) 0.0174(7) -0.0040(6) -0.0028(5) 0.0020(6)
C2 0.0189(7) 0.0183(7) 0.0130(6) 0.0034(6) -0.0021(5) 0.0040(6)
C3 0.0181(7) 0.0177(7) 0.0144(6) -0.0005(6) -0.0001(5) 0.0015(6)
C4 0.0111(6) 0.0171(7) 0.0190(7) -0.0007(5) 0.0030(5) 0.0001(6)
C5 0.0182(7) 0.0141(7) 0.0192(7) 0.0018(6) 0.0004(5) -0.0011(6)
C6 0.0206(7) 0.0128(7) 0.0172(7) 0.0004(6) 0.0010(6) -0.0048(6)
C7 0.0184(7) 0.0171(7) 0.0159(7) 0.0006(6) 0.0010(5) -0.0021(6)
C8 0.0196(7) 0.0167(7) 0.0238(7) 0.0023(6) 0.0033(6) -0.0011(6)
C9 0.0143(7) 0.0229(9) 0.0278(8) -0.0014(6) 0.0033(6) 0.0025(7)
C10 0.0146(7) 0.0220(8) 0.0275(8) 0.0015(6) -0.0007(6) 0.0041(7)
C11 0.0163(7) 0.0173(8) 0.0231(7) 0.0001(6) -0.0024(6) 0.0012(6)
C12 0.0159(7) 0.0161(7) 0.0246(8) 0.0016(6) -0.0038(6) 0.0022(6)
C13 0.0189(7) 0.0170(7) 0.0157(7) -0.0014(6) 0.0013(5) -0.0001(6)
C14 0.0166(7) 0.0135(7) 0.0185(7) 0.0027(6) 0.0010(5) -0.0012(6)
C15 0.0127(7) 0.0160(7) 0.0173(7) 0.0008(5) -0.0007(5) -0.0003(6)
C16 0.0164(7) 0.0181(7) 0.0114(6) -0.0009(6) 0.0014(5) 0.0014(6)
C17 0.0196(7) 0.0263(8) 0.0141(6) -0.0025(7) 0.0017(5) -0.0025(6)
C18 0.0245(8) 0.0333(10) 0.0249(8) -0.0088(7) 0.0087(7) -0.0060(7)
C19 0.0219(8) 0.0319(9) 0.0235(8) 0.0026(7) 0.0035(6) -0.0028(7)
C20 0.0228(8) 0.0198(8) 0.0259(8) -0.0017(6) -0.0038(6) 0.0025(6)
C21 0.0375(10) 0.0349(11) 0.0338(10) -0.0069(8) -0.0157(8) -0.0019(8)
C22 0.0214(8) 0.0171(8) 0.0215(7) -0.0006(6) -0.0021(6) 0.0021(6)
C23 0.0248(8) 0.0166(8) 0.0340(9) 0.0021(6) -0.0072(7) 0.0032(7)
C24 0.0458(11) 0.0210(9) 0.0226(8) -0.0021(8) -0.0097(7) 0.0059(7)

loop_
_atom_type_symbol
_atom_type_description
_atom_type_scat_dispersion_real
_atom_type_scat_dispersion_imag
_atom_type_scat_source
C C 0.0181 0.0091 'International Tables Vol C Tables 4.2.6.8 and 6.1.1.4'
H H 0.0000 0.0000 'International Tables Vol C Tables 4.2.6.8 and 6.1.1.4'
N N 0.0311 0.0180 'International Tables Vol C Tables 4.2.6.8 and 6.1.1.4'
O O 0.0492 0.0322 'International Tables Vol C Tables 4.2.6.8 and 6.1.1.4'
S S 0.3331 0.5567 'International Tables Vol C Tables 4.2.6.8 and 6.1.1.4'

loop_
_geom_angle_atom_site_label_1
_geom_angle_atom_site_label_2
_geom_angle_atom_site_label_3
_geom_angle
C8 S1 S2 106.04(5)
C9 S2 S1 103.94(6)
C2 O1 C1 115.81(12)
C4 N1 C3 121.41(13)
C4 N1 H3 120.8(13)
C3 N1 H3 117.6(13)
C6 N2 C5 120.32(13)
C6 N2 H4 118.8(14)
C5 N2 H4 120.4(14)
C14 N3 C15 119.16(13)
C14 N3 H16 122.0(13)
C15 N3 H16 118.8(13)
C16 N4 C7 123.97(13)
C16 N4 H18 117.8(15)
C7 N4 H18 118.2(15)
O1 C1 C12 105.19(12)
O1 C1 C13 109.24(12)
C12 C1 C13 116.69(13)
O1 C1 H1 108.5
C12 C1 H1 108.5
C13 C1 H1 108.5
O2 C2 O1 124.40(14)
O2 C2 C3 123.47(13)
O1 C2 C3 112.08(12)
N1 C3 C2 111.25(12)
N1 C3 C17 112.74(12)
C2 C3 C17 111.62(13)
N1 C3 H2 106.9
C2 C3 H2 106.9
C17 C3 H2 106.9
O3 C4 N1 123.36(13)
O3 C4 C5 121.16(14)
N1 C4 C5 115.42(13)
C20 C5 N2 123.37(14)
C20 C5 C4 119.61(14)
N2 C5 C4 116.99(13)
O4 C6 N2 122.62(14)
O4 C6 C7 123.05(14)
N2 C6 C7 114.33(13)
N4 C7 C8 109.81(13)
N4 C7 C6 109.72(11)
C8 C7 C6 108.94(12)
N4 C7 H5A 109.4
C8 C7 H5A 109.4
C6 C7 H5A 109.4
C7 C8 S1 116.36(11)
C7 C8 H6 108.2
S1 C8 H6 108.2
C7 C8 H7 108.2
S1 C8 H7 108.2
H6 C8 H7 107.4
C10 C9 S2 115.36(11)
C10 C9 H8 108.4
S2 C9 H8 108.4
C10 C9 H9 108.4
S2 C9 H9 108.4
H8 C9 H9 107.5
C11 C10 C9 113.50(13)
C11 C10 H10 108.9
C9 C10 H10 108.9
C11 C10 H11 108.9
C9 C10 H11 108.9
H10 C10 H11 107.7
C12 C11 C10 125.57(15)
C12 C11 H12 117.2
C10 C11 H12 117.2
C11 C12 C1 125.93(15)
C11 C12 H13 117.0
C1 C12 H13 117.0
C14 C13 C1 112.39(13)
C14 C13 H14 109.1
C1 C13 H14 109.1
C14 C13 H15 109.1
C1 C13 H15 109.1
H14 C13 H15 107.9
O5 C14 N3 121.37(13)
O5 C14 C13 121.48(13)
N3 C14 C13 117.09(13)
N3 C15 C16 110.61(12)
N3 C15 C22 110.05(12)
C16 C15 C22 113.98(12)
N3 C15 H17 107.3
C16 C15 H17 107.3
C22 C15 H17 107.3
O6 C16 N4 123.09(14)
O6 C16 C15 121.31(14)
N4 C16 C15 115.59(13)
C19 C17 C18 110.89(14)
C19 C17 C3 113.19(13)
C18 C17 C3 109.91(13)
C19 C17 H19 107.5
C18 C17 H19 107.5
C3 C17 H19 107.5
C17 C18 H22 109.5
C17 C18 H21 109.5
H22 C18 H21 109.5
C17 C18 H20 109.5
H22 C18 H20 109.5
H21 C18 H20 109.5
C17 C19 H24 109.5
C17 C19 H25 109.5
H24 C19 H25 109.5
C17 C19 H23 109.5
H24 C19 H23 109.5
H25 C19 H23 109.5
C5 C20 C21 125.28(16)
C5 C20 H26 117.4
C21 C20 H26 117.4
C20 C21 H27 109.5
C20 C21 H29 109.5
H27 C21 H29 109.5
C20 C21 H28 109.5
H27 C21 H28 109.5
H29 C21 H28 109.5
C23 C22 C24 110.22(14)
C23 C22 C15 109.06(13)
C24 C22 C15 111.79(13)
C23 C22 H30 108.6
C24 C22 H30 108.6
C15 C22 H30 108.6
C22 C23 H31 109.5
C22 C23 H32 109.5
H31 C23 H32 109.5
C22 C23 H33 109.5
H31 C23 H33 109.5
H32 C23 H33 109.5
C22 C24 H35 109.5
C22 C24 H34 109.5
H35 C24 H34 109.5
C22 C24 H36 109.5
H35 C24 H36 109.5
H34 C24 H36 109.5

loop_
_geom_bond_atom_site_label_1
_geom_bond_atom_site_label_2
_geom_bond_distance
S1 C8 1.8200(16)
S1 S2 2.0434(6)
S2 C9 1.8211(15)
O1 C2 1.3408(17)
O1 C1 1.4599(18)
O2 C2 1.2003(19)
O3 C4 1.2311(19)
O4 C6 1.2208(19)
O5 C14 1.2331(19)
O6 C16 1.2277(19)
N1 C4 1.340(2)
N1 C3 1.4580(18)
N1 H3 0.84(2)
N2 C6 1.359(2)
N2 C5 1.413(2)
N2 H4 0.82(2)
N3 C14 1.344(2)
N3 C15 1.4596(18)
N3 H16 0.87(2)
N4 C16 1.342(2)
N4 C7 1.455(2)
N4 H18 0.76(2)
C1 C12 1.505(2)
C1 C13 1.537(2)
C1 H1 1.0000
C2 C3 1.525(2)
C3 C17 1.543(2)
C3 H2 1.0000
C4 C5 1.509(2)
C5 C20 1.330(2)
C6 C7 1.540(2)
C7 C8 1.522(2)
C7 H5A 1.0000
C8 H6 0.9900
C8 H7 0.9900
C9 C10 1.525(2)
C9 H8 0.9900
C9 H9 0.9900
C10 C11 1.510(2)
C10 H10 0.9900
C10 H11 0.9900
C11 C12 1.325(2)
C11 H12 0.9500
C12 H13 0.9500
C13 C14 1.518(2)
C13 H14 0.9900
C13 H15 0.9900
C15 C16 1.534(2)
C15 C22 1.542(2)
C15 H17 1.0000
C17 C19 1.519(2)
C17 C18 1.529(2)
C17 H19 1.0000
C18 H22 0.9800
C18 H21 0.9800
C18 H20 0.9800
C19 H24 0.9800
C19 H25 0.9800
C19 H23 0.9800
C20 C21 1.496(2)
C20 H26 0.9500
C21 H27 0.9800
C21 H29 0.9800
C21 H28 0.9800
C22 C23 1.527(2)
C22 C24 1.528(2)
C22 H30 1.0000
C23 H31 0.9800
C23 H32 0.9800
C23 H33 0.9800
C24 H35 0.9800
C24 H34 0.9800
C24 H36 0.9800

loop_
_geom_hbond_atom_site_label_D
_geom_hbond_atom_site_label_H
_geom_hbond_atom_site_label_A
_geom_hbond_site_symmetry_A
_geom_hbond_distance_DH
_geom_hbond_distance_HA
_geom_hbond_distance_DA
_geom_hbond_angle_DHA
N1 H3 O5 . 0.84(2) 2.27(2) 3.0123(18) 147.1(17)
N2 H4 O6 . 0.82(2) 2.05(2) 2.7867(18) 149.1(18)
N3 H16 O3 2_645 0.87(2) 2.18(2) 3.0449(17) 175.9(18)

loop_
_geom_torsion_atom_site_label_1
_geom_torsion_atom_site_label_2
_geom_torsion_atom_site_label_3
_geom_torsion_atom_site_label_4
_geom_torsion
C8 S1 S2 C9 -90.18(7)
C2 O1 C1 C12 -162.59(12)
C2 O1 C1 C13 71.42(15)
C1 O1 C2 O2 12.5(2)
C1 O1 C2 C3 -170.18(12)
C4 N1 C3 C2 -135.83(14)
C4 N1 C3 C17 97.90(17)
O2 C2 C3 N1 -155.37(14)
O1 C2 C3 N1 27.23(17)
O2 C2 C3 C17 -28.5(2)
O1 C2 C3 C17 154.12(12)
C3 N1 C4 O3 0.7(2)
C3 N1 C4 C5 -176.38(12)
C6 N2 C5 C20 131.38(16)
C6 N2 C5 C4 -50.66(19)
O3 C4 C5 C20 -46.7(2)
N1 C4 C5 C20 130.44(16)
O3 C4 C5 N2 135.23(15)
N1 C4 C5 N2 -47.60(18)
C5 N2 C6 O4 -3.8(2)
C5 N2 C6 C7 176.31(12)
C16 N4 C7 C8 -160.22(13)
C16 N4 C7 C6 80.06(16)
O4 C6 C7 N4 114.64(16)
N2 C6 C7 N4 -65.46(16)
O4 C6 C7 C8 -5.61(19)
N2 C6 C7 C8 174.30(12)
N4 C7 C8 S1 68.66(14)
C6 C7 C8 S1 -171.15(10)
S2 S1 C8 C7 -69.44(12)
S1 S2 C9 C10 65.73(12)
S2 C9 C10 C11 59.05(17)
C9 C10 C11 C12 -145.87(15)
C10 C11 C12 C1 -172.08(15)
O1 C1 C12 C11 -146.55(14)
C13 C1 C12 C11 -25.3(2)
O1 C1 C13 C14 43.45(16)
C12 C1 C13 C14 -75.63(16)
C15 N3 C14 O5 2.3(2)
C15 N3 C14 C13 -175.03(12)
C1 C13 C14 O5 -70.20(18)
C1 C13 C14 N3 107.10(15)
C14 N3 C15 C16 68.10(16)
C14 N3 C15 C22 -165.07(13)
C7 N4 C16 O6 -4.9(2)
C7 N4 C16 C15 176.20(12)
N3 C15 C16 O6 -152.01(13)
C22 C15 C16 O6 83.37(17)
N3 C15 C16 N4 26.90(17)
C22 C15 C16 N4 -97.72(15)
N1 C3 C17 C19 61.93(18)
C2 C3 C17 C19 -64.14(16)
N1 C3 C17 C18 -62.66(17)
C2 C3 C17 C18 171.27(12)
N2 C5 C20 C21 -3.5(3)
C4 C5 C20 C21 178.62(16)
N3 C15 C22 C23 66.98(16)
C16 C15 C22 C23 -168.10(12)
N3 C15 C22 C24 -170.88(13)
C16 C15 C22 C24 -45.97(19)

loop_
_cod_related_entry_id
_cod_related_entry_database
_cod_related_entry_code
1 ChemSpider 30658109
